data_4316857
loop_
_publ_author_name
'S. M. Ibrahim Al-Rafia'
'Paul A. Lummis'
'Michael J. Ferguson'
'Robert McDonald'
'Eric Rivard'

_publ_contact_author_address
;
Department of Chemistry
University of Alberta
Edmonton
AB T6G 2G2
CANADA
;
_publ_contact_author_email ERIVARD@UALBERTA.CA
_publ_contact_author_name 'E. Rivard'
_publ_section_title
;
 Low-Coordinate Germylene and Stannylene Heterocycles featuring Sterically
 Tunable Bis(amido)silyl Ligands
;
_journal_name_full 'Inorganic Chemistry'
_journal_page_first 9709
_journal_page_last 9717
_journal_paper_doi 10.1021/ic101485a
_journal_volume 49
_journal_year 2010
_chemical_formula_moiety 'C60 H96 Ge2 N4 O2 Si2, 2(C4 H10 O)'
_chemical_formula_sum 'C68 H116 Ge2 N4 O4 Si2'
_chemical_formula_weight 1255.01
_chemical_name_common 'Compound 7'
_chemical_name_systematic
; 
 ? 
;
_space_group_IT_number 2
_symmetry_cell_setting triclinic
_symmetry_space_group_name_Hall '-P 1'
_symmetry_space_group_name_H-M 'P -1'
_atom_sites_solution_hydrogens geom
_atom_sites_solution_primary direct
_atom_sites_solution_secondary difmap
_audit_creation_method SHELXL-97
_cell_angle_alpha 82.9780(10)
_cell_angle_beta 78.9340(10)
_cell_angle_gamma 79.3030(10)
_cell_formula_units_Z 2
_cell_length_a 12.8221(6)
_cell_length_b 15.7103(7)
_cell_length_c 19.1054(9)
_cell_measurement_reflns_used 4920
_cell_measurement_temperature 173(2)
_cell_measurement_theta_max 27.55
_cell_measurement_theta_min 2.45
_cell_volume 3696.4(3)
_computing_cell_refinement 'Bruker SAINT'
_computing_data_collection 'Bruker APEX2'
_computing_data_reduction 'Bruker SAINT'
_computing_molecular_graphics 'Bruker SHELXTL'
_computing_publication_material 'Bruker SHELXTL'
_computing_structure_refinement 'SHELXL-97 (Sheldrick, 2008)'
_computing_structure_solution 'SHELXS-97 (Sheldrick, 2008)'
_diffrn_ambient_temperature 173(2)
_diffrn_measured_fraction_theta_full 0.998
_diffrn_measured_fraction_theta_max 0.979
_diffrn_measurement_device_type 'Bruker APEX-II CCD'
_diffrn_measurement_method '\w scans'
_diffrn_radiation_monochromator graphite
_diffrn_radiation_source 'fine-focus sealed tube'
_diffrn_radiation_type MoK\a
_diffrn_radiation_wavelength 0.71073
_diffrn_reflns_av_R_equivalents 0.0323
_diffrn_reflns_av_sigmaI/netI 0.0291
_diffrn_reflns_limit_h_max 16
_diffrn_reflns_limit_h_min -16
_diffrn_reflns_limit_k_max 20
_diffrn_reflns_limit_k_min -20
_diffrn_reflns_limit_l_max 24
_diffrn_reflns_limit_l_min 0
_diffrn_reflns_number 16911
_diffrn_reflns_theta_full 25.25
_diffrn_reflns_theta_max 27.66
_diffrn_reflns_theta_min 1.09
_exptl_absorpt_coefficient_mu 0.890
_exptl_absorpt_correction_T_max 0.8992
_exptl_absorpt_correction_T_min 0.6687
_exptl_absorpt_correction_type multi-scan
_exptl_absorpt_process_details 'TWINABS (Sheldrick, 2008)'
_exptl_crystal_colour colourless
_exptl_crystal_density_diffrn 1.128
_exptl_crystal_density_method 'not measured'
_exptl_crystal_description block
_exptl_crystal_F_000 1352
_exptl_crystal_size_max 0.49
_exptl_crystal_size_mid 0.45
_exptl_crystal_size_min 0.12
_refine_diff_density_max 1.164
_refine_diff_density_min -0.584
_refine_diff_density_rms 0.075
_refine_ls_extinction_method none
_refine_ls_goodness_of_fit_ref 1.065
_refine_ls_hydrogen_treatment constr
_refine_ls_matrix_type full
_refine_ls_number_parameters 696
_refine_ls_number_reflns 16911
_refine_ls_number_restraints 28
_refine_ls_restrained_S_all 1.090
_refine_ls_R_factor_all 0.0572
_refine_ls_R_factor_gt 0.0411
_refine_ls_shift/su_max 0.001
_refine_ls_shift/su_mean 0.000
_refine_ls_structure_factor_coef Fsqd
_refine_ls_weighting_details 'calc w=1/[\s^2^(Fo^2^)+(0.0583P)^2^+2.2226P] where P=(Fo^2^+2Fc^2^)/3'
_refine_ls_weighting_scheme calc
_refine_ls_wR_factor_gt 0.1133
_refine_ls_wR_factor_ref 0.1229
_reflns_number_gt 13235
_reflns_number_total 16911
_reflns_threshold_expression I>2\s(I)
_cod_data_source_file ic101485a_si_001_08.cif
_cod_data_source_block 7
_cod_depositor_comments
;
The following automatic conversions were performed:

'_symmetry_cell_setting' value 'Triclinic' changed to 'triclinic'
according to the built-in table from CIF Core dictionary named
'cif_core.dic' version 2.4.1 from 2010-06-29.

Automatic conversion script
Id: cif_fix_values 1646 2011-03-28 12:23:43Z adriana 
;
_cod_database_code 4316857

loop_
_symmetry_equiv_pos_as_xyz
'x, y, z'
'-x, -y, -z'

loop_
_atom_site_label
_atom_site_type_symbol
_atom_site_fract_x
_atom_site_fract_y
_atom_site_fract_z
_atom_site_U_iso_or_equiv
_atom_site_adp_type
_atom_site_occupancy
_atom_site_symmetry_multiplicity
_atom_site_calc_flag
_atom_site_refinement_flags
_atom_site_disorder_assembly
_atom_site_disorder_group
Ge1 Ge 0.01071(2) 0.332660(17) 0.246599(14) 0.02016(8) Uani 1 1 d . . .
Ge2 Ge 0.01124(2) 0.164895(17) 0.249019(14) 0.01957(7) Uani 1 1 d . . .
Si1 Si 0.01663(6) 0.49934(5) 0.24479(4) 0.02351(16) Uani 1 1 d . . .
Si2 Si 0.01942(6) -0.00380(5) 0.24983(4) 0.02243(16) Uani 1 1 d . . .
O1 O 0.01136(17) 0.25700(12) 0.18259(10) 0.0246(4) Uani 1 1 d . . .
O2 O 0.00654(17) 0.24096(12) 0.31347(10) 0.0247(4) Uani 1 1 d . . .
N1 N -0.07976(19) 0.43610(14) 0.23560(13) 0.0235(5) Uani 1 1 d . . .
N2 N 0.10770(19) 0.40158(15) 0.25474(13) 0.0231(5) Uani 1 1 d . . .
N3 N -0.07838(18) 0.08472(15) 0.27956(13) 0.0233(5) Uani 1 1 d . . .
N4 N 0.10970(18) 0.07034(14) 0.22005(13) 0.0224(5) Uani 1 1 d . . .
C1 C -0.0251(3) 0.5626(2) 0.32579(17) 0.0333(7) Uani 1 1 d . . .
H1 H -0.0409 0.5199 0.3681 0.040 Uiso 1 1 calc R . .
C2 C -0.1285(3) 0.6298(2) 0.3234(2) 0.0460(9) Uani 1 1 d . . .
H2A H -0.1460 0.6605 0.3669 0.055 Uiso 1 1 calc R . .
H2B H -0.1880 0.6001 0.3205 0.055 Uiso 1 1 calc R . .
H2C H -0.1172 0.6717 0.2814 0.055 Uiso 1 1 calc R . .
C3 C 0.0647(3) 0.6080(3) 0.3398(2) 0.0505(10) Uani 1 1 d . . .
H3A H 0.0387 0.6398 0.3825 0.061 Uiso 1 1 calc R . .
H3B H 0.0847 0.6489 0.2984 0.061 Uiso 1 1 calc R . .
H3C H 0.1278 0.5643 0.3473 0.061 Uiso 1 1 calc R . .
C4 C 0.0640(3) 0.5690(2) 0.16196(17) 0.0333(7) Uani 1 1 d . . .
H4 H 0.0769 0.5316 0.1214 0.040 Uiso 1 1 calc R . .
C5 C -0.0194(3) 0.6484(2) 0.14363(19) 0.0465(9) Uani 1 1 d . . .
H5A H 0.0111 0.6812 0.0999 0.056 Uiso 1 1 calc R . .
H5B H -0.0380 0.6857 0.1832 0.056 Uiso 1 1 calc R . .
H5C H -0.0843 0.6288 0.1361 0.056 Uiso 1 1 calc R . .
C6 C 0.1725(3) 0.5978(2) 0.1622(2) 0.0491(9) Uani 1 1 d . . .
H6A H 0.1926 0.6338 0.1177 0.059 Uiso 1 1 calc R . .
H6B H 0.2283 0.5464 0.1660 0.059 Uiso 1 1 calc R . .
H6C H 0.1656 0.6317 0.2032 0.059 Uiso 1 1 calc R . .
C7 C 0.0643(2) -0.08557(19) 0.32296(16) 0.0296(6) Uani 1 1 d . . .
H7 H 0.0745 -0.0512 0.3611 0.036 Uiso 1 1 calc R . .
C8 C -0.0210(3) -0.1419(2) 0.35864(19) 0.0425(8) Uani 1 1 d . . .
H8A H 0.0071 -0.1830 0.3962 0.051 Uiso 1 1 calc R . .
H8B H -0.0379 -0.1742 0.3226 0.051 Uiso 1 1 calc R . .
H8C H -0.0866 -0.1045 0.3798 0.051 Uiso 1 1 calc R . .
C9 C 0.1737(3) -0.1442(2) 0.3009(2) 0.0440(8) Uani 1 1 d . . .
H9A H 0.1913 -0.1846 0.3419 0.053 Uiso 1 1 calc R . .
H9B H 0.2299 -0.1080 0.2853 0.053 Uiso 1 1 calc R . .
H9C H 0.1694 -0.1771 0.2615 0.053 Uiso 1 1 calc R . .
C10 C -0.0180(3) -0.0571(2) 0.17751(17) 0.0327(7) Uani 1 1 d . . .
H10 H -0.0307 -0.0106 0.1379 0.039 Uiso 1 1 calc R . .
C11 C -0.1237(3) -0.0943(2) 0.2014(2) 0.0445(9) Uani 1 1 d . . .
H11A H -0.1391 -0.1210 0.1616 0.053 Uiso 1 1 calc R . .
H11B H -0.1830 -0.0472 0.2159 0.053 Uiso 1 1 calc R . .
H11C H -0.1162 -0.1382 0.2420 0.053 Uiso 1 1 calc R . .
C12 C 0.0725(3) -0.1272(2) 0.1454(2) 0.0461(9) Uani 1 1 d . . .
H12A H 0.0488 -0.1524 0.1080 0.055 Uiso 1 1 calc R . .
H12B H 0.0902 -0.1728 0.1831 0.055 Uiso 1 1 calc R . .
H12C H 0.1365 -0.1009 0.1247 0.055 Uiso 1 1 calc R . .
C21 C -0.1903(2) 0.45499(18) 0.22755(16) 0.0262(6) Uani 1 1 d . . .
C22 C -0.2191(3) 0.4778(2) 0.15940(17) 0.0328(7) Uani 1 1 d . . .
C23 C -0.3297(3) 0.4968(3) 0.1549(2) 0.0446(9) Uani 1 1 d . . .
H23 H -0.3502 0.5128 0.1093 0.054 Uiso 1 1 calc R . .
C24 C -0.4071(3) 0.4931(2) 0.2135(2) 0.0468(9) Uani 1 1 d . . .
H24 H -0.4809 0.5069 0.2088 0.056 Uiso 1 1 calc R . .
C25 C -0.3792(3) 0.4690(2) 0.2805(2) 0.0409(8) Uani 1 1 d . . .
H25 H -0.4343 0.4659 0.3214 0.049 Uiso 1 1 calc R . .
C26 C -0.2717(2) 0.4492(2) 0.28898(17) 0.0308(6) Uani 1 1 d . . .
C27 C -0.1366(3) 0.4798(2) 0.09072(17) 0.0390(8) Uani 1 1 d . . .
H27 H -0.0664 0.4855 0.1037 0.047 Uiso 1 1 calc R . .
C28 C -0.1660(4) 0.5566(3) 0.0359(2) 0.0531(10) Uani 1 1 d . . .
H28A H -0.1770 0.6113 0.0582 0.064 Uiso 1 1 calc R . .
H28B H -0.2324 0.5507 0.0200 0.064 Uiso 1 1 calc R . .
H28C H -0.1074 0.5567 -0.0054 0.064 Uiso 1 1 calc R . .
C29 C -0.1201(3) 0.3949(3) 0.0560(2) 0.0468(9) Uani 1 1 d . . .
H29A H -0.1017 0.3459 0.0909 0.056 Uiso 1 1 calc R . .
H29B H -0.0615 0.3949 0.0147 0.056 Uiso 1 1 calc R . .
H29C H -0.1866 0.3894 0.0401 0.056 Uiso 1 1 calc R . .
C30 C -0.2469(3) 0.4179(3) 0.36307(18) 0.0414(8) Uani 1 1 d . . .
H30 H -0.1676 0.4142 0.3610 0.050 Uiso 1 1 calc R . .
C31 C -0.3050(4) 0.4776(3) 0.4200(2) 0.0652(13) Uani 1 1 d . . .
H31A H -0.2851 0.4537 0.4664 0.078 Uiso 1 1 calc R . .
H31B H -0.3830 0.4824 0.4231 0.078 Uiso 1 1 calc R . .
H31C H -0.2845 0.5353 0.4074 0.078 Uiso 1 1 calc R . .
C32 C -0.2741(4) 0.3269(3) 0.3844(2) 0.0559(11) Uani 1 1 d . . .
H32A H -0.2355 0.2881 0.3480 0.067 Uiso 1 1 calc R . .
H32B H -0.3519 0.3291 0.3883 0.067 Uiso 1 1 calc R . .
H32C H -0.2526 0.3049 0.4307 0.067 Uiso 1 1 calc R . .
C41 C 0.2114(2) 0.37709(18) 0.27595(16) 0.0256(6) Uani 1 1 d . . .
C42 C 0.2208(2) 0.3618(2) 0.34872(18) 0.0309(7) Uani 1 1 d . . .
C43 C 0.3234(3) 0.3387(2) 0.36675(19) 0.0397(8) Uani 1 1 d . . .
H43 H 0.3301 0.3286 0.4159 0.048 Uiso 1 1 calc R . .
C44 C 0.4150(2) 0.3301(3) 0.3155(2) 0.0442(7) Uani 1 1 d . . .
H44 H 0.4841 0.3142 0.3290 0.053 Uiso 1 1 calc R . .
C45 C 0.4050(3) 0.3449(2) 0.24400(19) 0.0393(8) Uani 1 1 d . . .
H45 H 0.4683 0.3391 0.2085 0.047 Uiso 1 1 calc R . .
C46 C 0.3050(2) 0.3682(2) 0.22253(17) 0.0305(6) Uani 1 1 d . . .
C47 C 0.1246(3) 0.3663(2) 0.41015(17) 0.0372(7) Uani 1 1 d . . .
H47 H 0.0579 0.3903 0.3896 0.045 Uiso 1 1 calc R . .
C48 C 0.1120(3) 0.2762(2) 0.44829(19) 0.0441(8) Uani 1 1 d . . .
H48A H 0.1067 0.2372 0.4133 0.053 Uiso 1 1 calc R . .
H48B H 0.0465 0.2811 0.4847 0.053 Uiso 1 1 calc R . .
H48C H 0.1748 0.2528 0.4712 0.053 Uiso 1 1 calc R . .
C49 C 0.1337(4) 0.4267(3) 0.4652(2) 0.0575(11) Uani 1 1 d . . .
H49A H 0.1418 0.4844 0.4411 0.069 Uiso 1 1 calc R . .
H49B H 0.1967 0.4028 0.4878 0.069 Uiso 1 1 calc R . .
H49C H 0.0685 0.4314 0.5019 0.069 Uiso 1 1 calc R . .
C50 C 0.2992(3) 0.3779(2) 0.14309(17) 0.0345(7) Uani 1 1 d . . .
H50 H 0.2280 0.4135 0.1365 0.041 Uiso 1 1 calc R . .
C51 C 0.3048(3) 0.2880(3) 0.1176(2) 0.0498(9) Uani 1 1 d . . .
H51A H 0.2475 0.2594 0.1470 0.060 Uiso 1 1 calc R . .
H51B H 0.3751 0.2526 0.1221 0.060 Uiso 1 1 calc R . .
H51C H 0.2955 0.2946 0.0674 0.060 Uiso 1 1 calc R . .
C52 C 0.3890(3) 0.4245(3) 0.0971(2) 0.0527(10) Uani 1 1 d . . .
H52A H 0.3840 0.4820 0.1136 0.063 Uiso 1 1 calc R . .
H52B H 0.3801 0.4311 0.0468 0.063 Uiso 1 1 calc R . .
H52C H 0.4596 0.3899 0.1018 0.063 Uiso 1 1 calc R . .
C61 C -0.1894(2) 0.09569(18) 0.31382(16) 0.0266(6) Uani 1 1 d . . .
C62 C -0.2710(2) 0.1205(2) 0.27136(18) 0.0320(7) Uani 1 1 d . . .
C63 C -0.3784(3) 0.1310(2) 0.3051(2) 0.0430(8) Uani 1 1 d . . .
H63 H -0.4335 0.1478 0.2768 0.052 Uiso 1 1 calc R . .
C64 C -0.4065(3) 0.1176(3) 0.3779(2) 0.0507(10) Uani 1 1 d . . .
H64 H -0.4803 0.1244 0.3997 0.061 Uiso 1 1 calc R . .
C65 C -0.3267(3) 0.0941(3) 0.4194(2) 0.0442(9) Uani 1 1 d . . .
H65 H -0.3467 0.0858 0.4699 0.053 Uiso 1 1 calc R . .
C66 C -0.2179(3) 0.0824(2) 0.38913(17) 0.0323(7) Uani 1 1 d . . .
C67 C -0.2461(3) 0.1418(2) 0.19109(18) 0.0387(8) Uani 1 1 d . . .
H67 H -0.1688 0.1171 0.1743 0.046 Uiso 1 1 calc R . .
C68 C -0.3154(4) 0.1029(3) 0.1498(2) 0.0551(10) Uani 1 1 d . . .
H68A H -0.3059 0.0397 0.1611 0.066 Uiso 1 1 calc R . .
H68B H -0.2928 0.1162 0.0982 0.066 Uiso 1 1 calc R . .
H68C H -0.3914 0.1281 0.1638 0.066 Uiso 1 1 calc R . .
C69 C -0.2600(3) 0.2399(3) 0.1735(2) 0.0543(10) Uani 1 1 d . . .
H69A H -0.2159 0.2644 0.2000 0.065 Uiso 1 1 calc R . .
H69B H -0.3360 0.2653 0.1873 0.065 Uiso 1 1 calc R . .
H69C H -0.2371 0.2531 0.1220 0.065 Uiso 1 1 calc R . .
C70 C -0.1348(3) 0.0601(2) 0.43854(17) 0.0370(7) Uani 1 1 d . . .
H70 H -0.0640 0.0374 0.4092 0.044 Uiso 1 1 calc R . .
C71 C -0.1220(3) 0.1417(3) 0.47061(19) 0.0460(9) Uani 1 1 d . . .
H71A H -0.1043 0.1864 0.4319 0.055 Uiso 1 1 calc R . .
H71B H -0.0639 0.1270 0.4989 0.055 Uiso 1 1 calc R . .
H71C H -0.1895 0.1637 0.5015 0.055 Uiso 1 1 calc R . .
C72 C -0.1619(3) -0.0101(3) 0.49948(19) 0.0520(10) Uani 1 1 d . . .
H72A H -0.1703 -0.0623 0.4792 0.062 Uiso 1 1 calc R . .
H72B H -0.2293 0.0119 0.5306 0.062 Uiso 1 1 calc R . .
H72C H -0.1035 -0.0245 0.5275 0.062 Uiso 1 1 calc R . .
C81 C 0.2141(2) 0.06577(18) 0.17616(15) 0.0242(6) Uani 1 1 d . . .
C82 C 0.3061(2) 0.04920(19) 0.20981(17) 0.0290(6) Uani 1 1 d . . .
C83 C 0.4083(3) 0.0428(2) 0.16671(19) 0.0411(8) Uani 1 1 d . . .
H83 H 0.4706 0.0308 0.1886 0.049 Uiso 1 1 calc R . .
C84 C 0.4201(3) 0.0534(3) 0.0936(2) 0.0481(9) Uani 1 1 d . . .
H84 H 0.4901 0.0484 0.0653 0.058 Uiso 1 1 calc R . .
C85 C 0.3308(3) 0.0714(2) 0.06082(18) 0.0418(8) Uani 1 1 d . . .
H85 H 0.3403 0.0794 0.0100 0.050 Uiso 1 1 calc R . .
C86 C 0.2260(2) 0.0784(2) 0.10061(17) 0.0303(6) Uani 1 1 d . . .
C87 C 0.2969(2) 0.0437(2) 0.29008(17) 0.0314(7) Uani 1 1 d . . .
H87 H 0.2270 0.0241 0.3121 0.038 Uiso 1 1 calc R . .
C88 C 0.3877(3) -0.0210(3) 0.3186(2) 0.0447(8) Uani 1 1 d . . .
H88A H 0.3893 -0.0787 0.3035 0.054 Uiso 1 1 calc R . .
H88B H 0.3748 -0.0239 0.3710 0.054 Uiso 1 1 calc R . .
H88C H 0.4568 -0.0017 0.2995 0.054 Uiso 1 1 calc R . .
C89 C 0.2942(3) 0.1334(2) 0.3143(2) 0.0419(8) Uani 1 1 d . . .
H89A H 0.2360 0.1748 0.2964 0.050 Uiso 1 1 calc R . .
H89B H 0.3633 0.1529 0.2952 0.050 Uiso 1 1 calc R . .
H89C H 0.2817 0.1300 0.3667 0.050 Uiso 1 1 calc R . .
C90 C 0.1321(3) 0.1011(2) 0.06037(17) 0.0376(7) Uani 1 1 d . . .
H90 H 0.0645 0.0976 0.0959 0.045 Uiso 1 1 calc R . .
C91 C 0.1241(3) 0.1938(2) 0.02440(19) 0.0443(8) Uani 1 1 d . . .
H91A H 0.1195 0.2345 0.0603 0.053 Uiso 1 1 calc R . .
H91B H 0.0596 0.2081 0.0021 0.053 Uiso 1 1 calc R . .
H91C H 0.1882 0.1985 -0.0123 0.053 Uiso 1 1 calc R . .
C92 C 0.1382(4) 0.0380(3) 0.0043(2) 0.0566(11) Uani 1 1 d . . .
H92A H 0.1432 -0.0215 0.0274 0.068 Uiso 1 1 calc R . .
H92B H 0.2021 0.0424 -0.0326 0.068 Uiso 1 1 calc R . .
H92C H 0.0734 0.0526 -0.0177 0.068 Uiso 1 1 calc R . .
O1S O 0.5630(7) 0.7514(6) 0.4492(5) 0.1063(16) Uiso 0.50 1 d PD A 1
C1S C 0.4795(11) 0.7476(8) 0.4128(8) 0.1063(16) Uiso 0.50 1 d PD A 1
H1SA H 0.4992 0.7729 0.3630 0.128 Uiso 0.50 1 calc PR A 1
H1SB H 0.4145 0.7860 0.4351 0.128 Uiso 0.50 1 calc PR A 1
C2S C 0.4465(11) 0.6557(8) 0.4092(8) 0.1063(16) Uiso 0.50 1 d PD A 1
H2SA H 0.3894 0.6630 0.3804 0.128 Uiso 0.50 1 calc PR A 1
H2SB H 0.4205 0.6313 0.4577 0.128 Uiso 0.50 1 calc PR A 1
H2SC H 0.5095 0.6162 0.3872 0.128 Uiso 0.50 1 calc PR A 1
C3S C 0.6103(11) 0.8330(8) 0.4463(6) 0.1063(16) Uiso 0.50 1 d PD A 1
H3SA H 0.5508 0.8815 0.4589 0.128 Uiso 0.50 1 calc PR A 1
H3SB H 0.6568 0.8248 0.4832 0.128 Uiso 0.50 1 calc PR A 1
C4S C 0.6722(10) 0.8575(9) 0.3789(6) 0.1063(16) Uiso 0.50 1 d PD A 1
H4SA H 0.6976 0.9119 0.3816 0.128 Uiso 0.50 1 calc PR A 1
H4SB H 0.6273 0.8657 0.3417 0.128 Uiso 0.50 1 calc PR A 1
H4SC H 0.7343 0.8116 0.3672 0.128 Uiso 0.50 1 calc PR A 1
O2S O 0.4496(9) 0.7107(8) 0.4059(6) 0.142(2) Uiso 0.50 1 d PD B 2
C5S C 0.4331(13) 0.6694(11) 0.3478(8) 0.142(2) Uiso 0.50 1 d PD B 2
H5SA H 0.4995 0.6281 0.3320 0.170 Uiso 0.50 1 calc PR B 2
H5SB H 0.4226 0.7142 0.3074 0.170 Uiso 0.50 1 calc PR B 2
C6S C 0.3428(12) 0.6227(11) 0.3625(9) 0.142(2) Uiso 0.50 1 d PD B 2
H6SA H 0.3402 0.5943 0.3201 0.170 Uiso 0.50 1 calc PR B 2
H6SB H 0.2756 0.6636 0.3745 0.170 Uiso 0.50 1 calc PR B 2
H6SC H 0.3513 0.5786 0.4029 0.170 Uiso 0.50 1 calc PR B 2
C7S C 0.5492(12) 0.7431(10) 0.3911(9) 0.142(2) Uiso 0.50 1 d PD B 2
H7SA H 0.5679 0.7502 0.3382 0.170 Uiso 0.50 1 calc PR B 2
H7SB H 0.6029 0.6944 0.4070 0.170 Uiso 0.50 1 calc PR B 2
C8S C 0.5745(14) 0.8233(10) 0.4163(9) 0.142(2) Uiso 0.50 1 d PD B 2
H8SA H 0.6494 0.8295 0.3964 0.170 Uiso 0.50 1 calc PR B 2
H8SB H 0.5646 0.8177 0.4687 0.170 Uiso 0.50 1 calc PR B 2
H8SC H 0.5261 0.8747 0.4001 0.170 Uiso 0.50 1 calc PR B 2
O3S O 0.4719(13) 0.7686(10) 0.1658(8) 0.208(4) Uiso 0.50 1 d PD C 1
C9S C 0.5695(15) 0.8019(14) 0.1527(14) 0.208(4) Uiso 0.50 1 d PD C 1
H9SA H 0.5535 0.8620 0.1672 0.249 Uiso 0.50 1 calc PR C 1
H9SB H 0.5959 0.8057 0.1003 0.249 Uiso 0.50 1 calc PR C 1
C10S C 0.6621(16) 0.7512(15) 0.1897(14) 0.208(4) Uiso 0.50 1 d PD C 1
H10A H 0.7250 0.7807 0.1762 0.249 Uiso 0.50 1 calc PR C 1
H10B H 0.6813 0.6920 0.1747 0.249 Uiso 0.50 1 calc PR C 1
H10C H 0.6389 0.7486 0.2418 0.249 Uiso 0.50 1 calc PR C 1
C11S C 0.3961(16) 0.8020(14) 0.1203(12) 0.208(4) Uiso 0.50 1 d PD C 1
H11D H 0.4105 0.8613 0.1025 0.249 Uiso 0.50 1 calc PR C 1
H11E H 0.3253 0.8098 0.1524 0.249 Uiso 0.50 1 calc PR C 1
C12S C 0.378(2) 0.7643(17) 0.0566(12) 0.208(4) Uiso 0.50 1 d PD C 1
H12D H 0.3204 0.8030 0.0354 0.249 Uiso 0.50 1 calc PR C 1
H12E H 0.3562 0.7072 0.0713 0.249 Uiso 0.50 1 calc PR C 1
H12F H 0.4442 0.7579 0.0211 0.249 Uiso 0.50 1 calc PR C 1
O4S O 0.4920(13) 0.7785(9) 0.0936(8) 0.191(4) Uiso 0.50 1 d PD D 2
C13S C 0.5808(15) 0.7443(12) 0.1277(12) 0.191(4) Uiso 0.50 1 d PD D 2
H13A H 0.6400 0.7209 0.0900 0.229 Uiso 0.50 1 calc PR D 2
H13B H 0.5606 0.6936 0.1602 0.229 Uiso 0.50 1 calc PR D 2
C14S C 0.629(2) 0.7966(15) 0.1706(13) 0.191(4) Uiso 0.50 1 d PD D 2
H14A H 0.6948 0.7618 0.1846 0.229 Uiso 0.50 1 calc PR D 2
H14B H 0.5771 0.8126 0.2136 0.229 Uiso 0.50 1 calc PR D 2
H14C H 0.6467 0.8495 0.1414 0.229 Uiso 0.50 1 calc PR D 2
C15S C 0.4396(17) 0.7100(12) 0.0795(11) 0.191(4) Uiso 0.50 1 d PD D 2
H15A H 0.3913 0.6932 0.1241 0.229 Uiso 0.50 1 calc PR D 2
H15B H 0.4956 0.6587 0.0683 0.229 Uiso 0.50 1 calc PR D 2
C16S C 0.3745(17) 0.7302(15) 0.0200(11) 0.191(4) Uiso 0.50 1 d PD D 2
H16A H 0.3454 0.6785 0.0142 0.229 Uiso 0.50 1 calc PR D 2
H16B H 0.4207 0.7472 -0.0247 0.229 Uiso 0.50 1 calc PR D 2
H16C H 0.3149 0.7780 0.0319 0.229 Uiso 0.50 1 calc PR D 2

loop_
_atom_site_aniso_label
_atom_site_aniso_U_11
_atom_site_aniso_U_22
_atom_site_aniso_U_33
_atom_site_aniso_U_23
_atom_site_aniso_U_13
_atom_site_aniso_U_12
Ge1 0.02156(15) 0.01518(14) 0.02463(15) -0.00212(11) -0.00608(11) -0.00298(11)
Ge2 0.01951(14) 0.01487(14) 0.02476(15) -0.00222(11) -0.00443(11) -0.00309(10)
Si1 0.0290(4) 0.0156(4) 0.0274(4) -0.0015(3) -0.0085(3) -0.0040(3)
Si2 0.0240(4) 0.0154(4) 0.0282(4) -0.0022(3) -0.0041(3) -0.0042(3)
O1 0.0344(11) 0.0170(9) 0.0234(9) -0.0009(7) -0.0077(8) -0.0047(8)
O2 0.0343(11) 0.0169(9) 0.0240(9) -0.0012(7) -0.0069(8) -0.0055(8)
N1 0.0254(12) 0.0147(11) 0.0306(12) -0.0019(9) -0.0083(10) -0.0004(9)
N2 0.0243(12) 0.0176(11) 0.0296(12) -0.0014(10) -0.0083(10) -0.0054(9)
N3 0.0199(11) 0.0153(11) 0.0344(13) -0.0019(9) -0.0035(9) -0.0034(9)
N4 0.0205(11) 0.0138(11) 0.0323(12) -0.0045(9) -0.0022(9) -0.0020(9)
C1 0.0470(19) 0.0210(15) 0.0332(16) -0.0050(12) -0.0086(14) -0.0053(13)
C2 0.052(2) 0.0309(18) 0.051(2) -0.0103(16) -0.0038(17) 0.0031(16)
C3 0.066(3) 0.040(2) 0.053(2) -0.0140(18) -0.0181(19) -0.0141(19)
C4 0.0458(19) 0.0206(15) 0.0344(16) 0.0009(13) -0.0069(14) -0.0099(13)
C5 0.072(3) 0.0238(16) 0.0424(19) 0.0058(15) -0.0177(18) -0.0025(16)
C6 0.056(2) 0.039(2) 0.054(2) -0.0025(17) -0.0009(18) -0.0245(18)
C7 0.0357(16) 0.0194(14) 0.0340(16) 0.0005(12) -0.0080(13) -0.0048(12)
C8 0.058(2) 0.0301(17) 0.0416(19) 0.0041(14) -0.0076(17) -0.0172(16)
C9 0.045(2) 0.0261(17) 0.060(2) -0.0034(16) -0.0169(17) 0.0055(14)
C10 0.0420(18) 0.0240(15) 0.0351(16) -0.0048(12) -0.0103(14) -0.0080(13)
C11 0.055(2) 0.0368(19) 0.052(2) 0.0008(16) -0.0219(17) -0.0217(17)
C12 0.063(2) 0.0309(18) 0.046(2) -0.0158(16) -0.0085(18) -0.0042(17)
C21 0.0255(14) 0.0189(13) 0.0354(15) -0.0043(12) -0.0093(12) -0.0015(11)
C22 0.0352(17) 0.0282(16) 0.0371(17) -0.0003(13) -0.0131(13) -0.0051(13)
C23 0.0383(19) 0.049(2) 0.051(2) 0.0079(17) -0.0264(16) -0.0065(16)
C24 0.0260(16) 0.047(2) 0.070(3) -0.0026(19) -0.0209(17) -0.0006(15)
C25 0.0272(16) 0.0370(18) 0.056(2) -0.0046(16) -0.0030(15) -0.0028(14)
C26 0.0300(15) 0.0262(15) 0.0364(16) -0.0033(13) -0.0058(13) -0.0044(12)
C27 0.0432(19) 0.045(2) 0.0327(16) 0.0025(15) -0.0150(14) -0.0130(16)
C28 0.067(3) 0.055(2) 0.043(2) 0.0105(18) -0.0210(19) -0.021(2)
C29 0.057(2) 0.047(2) 0.0380(19) -0.0033(17) -0.0087(17) -0.0119(18)
C30 0.0343(18) 0.055(2) 0.0348(17) -0.0060(16) -0.0029(14) -0.0089(16)
C31 0.094(4) 0.058(3) 0.044(2) -0.012(2) 0.004(2) -0.025(3)
C32 0.070(3) 0.040(2) 0.049(2) 0.0036(18) -0.007(2) 0.0032(19)
C41 0.0270(14) 0.0199(14) 0.0329(15) -0.0001(12) -0.0106(12) -0.0071(11)
C42 0.0347(15) 0.0239(15) 0.0374(18) -0.0009(13) -0.0138(14) -0.0061(14)
C43 0.0426(19) 0.0380(19) 0.0438(19) 0.0026(15) -0.0234(15) -0.0082(15)
C44 0.0315(15) 0.0430(18) 0.063(2) 0.0046(16) -0.022(2) -0.0097(19)
C45 0.0249(15) 0.0411(19) 0.051(2) 0.0027(16) -0.0076(14) -0.0080(13)
C46 0.0287(15) 0.0264(15) 0.0374(16) -0.0005(13) -0.0077(12) -0.0070(12)
C47 0.0430(19) 0.0380(19) 0.0294(16) -0.0004(14) -0.0097(14) -0.0016(15)
C48 0.052(2) 0.047(2) 0.0354(18) 0.0024(16) -0.0104(15) -0.0151(17)
C49 0.090(3) 0.041(2) 0.038(2) -0.0085(17) -0.007(2) -0.004(2)
C50 0.0305(16) 0.0365(18) 0.0358(16) -0.0010(14) -0.0039(13) -0.0070(13)
C51 0.057(2) 0.047(2) 0.047(2) -0.0135(17) -0.0049(18) -0.0112(18)
C52 0.050(2) 0.060(3) 0.046(2) 0.0060(18) 0.0005(17) -0.0196(19)
C61 0.0225(14) 0.0216(14) 0.0356(15) -0.0026(12) -0.0027(11) -0.0054(11)
C62 0.0247(14) 0.0309(16) 0.0422(17) -0.0054(14) -0.0067(13) -0.0070(12)
C63 0.0239(15) 0.051(2) 0.055(2) -0.0078(17) -0.0073(15) -0.0054(15)
C64 0.0234(16) 0.062(3) 0.061(2) -0.003(2) 0.0028(16) -0.0059(16)
C65 0.0342(18) 0.050(2) 0.044(2) -0.0035(17) 0.0034(15) -0.0069(16)
C66 0.0289(16) 0.0289(16) 0.0374(17) -0.0019(13) -0.0022(13) -0.0049(12)
C67 0.0274(16) 0.049(2) 0.0403(17) -0.0022(16) -0.0106(13) -0.0039(14)
C68 0.056(2) 0.059(3) 0.059(2) -0.008(2) -0.027(2) -0.012(2)
C69 0.051(2) 0.057(3) 0.059(2) 0.010(2) -0.0200(19) -0.0200(19)
C70 0.0335(17) 0.0416(19) 0.0319(16) 0.0004(14) -0.0037(13) -0.0006(14)
C71 0.051(2) 0.051(2) 0.0375(19) -0.0055(17) -0.0103(16) -0.0078(18)
C72 0.060(2) 0.047(2) 0.041(2) 0.0066(17) -0.0041(18) -0.0027(19)
C81 0.0228(13) 0.0186(13) 0.0300(14) -0.0019(11) -0.0011(11) -0.0036(10)
C82 0.0236(14) 0.0236(15) 0.0382(16) -0.0026(12) -0.0027(12) -0.0030(11)
C83 0.0235(15) 0.045(2) 0.050(2) -0.0019(16) -0.0006(14) -0.0027(14)
C84 0.0287(15) 0.055(2) 0.051(2) -0.0046(17) 0.0122(17) -0.0021(18)
C85 0.0419(19) 0.045(2) 0.0331(17) -0.0037(15) 0.0072(14) -0.0085(16)
C86 0.0334(15) 0.0262(15) 0.0302(16) -0.0027(12) -0.0025(13) -0.0050(13)
C87 0.0283(15) 0.0280(16) 0.0384(16) 0.0006(13) -0.0109(13) -0.0033(12)
C88 0.0356(18) 0.046(2) 0.050(2) 0.0000(16) -0.0164(15) 0.0059(15)
C89 0.0428(19) 0.0362(19) 0.050(2) -0.0054(16) -0.0148(16) -0.0068(15)
C90 0.0413(19) 0.044(2) 0.0289(16) -0.0017(14) -0.0061(14) -0.0115(15)
C91 0.053(2) 0.043(2) 0.0347(18) -0.0006(15) -0.0092(16) -0.0020(16)
C92 0.083(3) 0.054(3) 0.043(2) -0.0067(18) -0.024(2) -0.023(2)

loop_
_atom_type_symbol
_atom_type_description
_atom_type_scat_dispersion_real
_atom_type_scat_dispersion_imag
_atom_type_scat_source
C C 0.0033 0.0016 'International Tables Vol C Tables 4.2.6.8 and 6.1.1.4'
H H 0.0000 0.0000 'International Tables Vol C Tables 4.2.6.8 and 6.1.1.4'
N N 0.0061 0.0033 'International Tables Vol C Tables 4.2.6.8 and 6.1.1.4'
O O 0.0106 0.0060 'International Tables Vol C Tables 4.2.6.8 and 6.1.1.4'
Si Si 0.0817 0.0704 'International Tables Vol C Tables 4.2.6.8 and 6.1.1.4'
Ge Ge 0.1547 1.8001 'International Tables Vol C Tables 4.2.6.8 and 6.1.1.4'

loop_
_geom_angle_atom_site_label_1
_geom_angle_atom_site_label_2
_geom_angle_atom_site_label_3
_geom_angle
_geom_angle_site_symmetry_1
_geom_angle_site_symmetry_3
_geom_angle_publ_flag
O1 Ge1 O2 86.43(8) . . ?
O1 Ge1 N1 114.47(10) . . ?
O2 Ge1 N1 132.84(10) . . ?
O1 Ge1 N2 132.07(10) . . ?
O2 Ge1 N2 113.61(10) . . ?
N1 Ge1 N2 84.10(10) . . ?
O2 Ge2 O1 86.51(8) . . ?
O2 Ge2 N4 132.69(10) . . ?
O1 Ge2 N4 112.86(10) . . ?
O2 Ge2 N3 113.98(10) . . ?
O1 Ge2 N3 134.04(10) . . ?
N4 Ge2 N3 83.79(10) . . ?
N2 Si1 N1 87.95(11) . . ?
N2 Si1 C4 111.58(13) . . ?
N1 Si1 C4 114.93(13) . . ?
N2 Si1 C1 115.58(13) . . ?
N1 Si1 C1 112.75(13) . . ?
C4 Si1 C1 112.08(14) . . ?
N3 Si2 N4 87.78(11) . . ?
N3 Si2 C10 112.93(13) . . ?
N4 Si2 C10 115.43(13) . . ?
N3 Si2 C7 114.88(13) . . ?
N4 Si2 C7 112.02(13) . . ?
C10 Si2 C7 111.86(14) . . ?
Ge2 O1 Ge1 93.53(9) . . ?
Ge2 O2 Ge1 93.49(9) . . ?
C21 N1 Si1 134.65(19) . . ?
C21 N1 Ge1 131.27(19) . . ?
Si1 N1 Ge1 93.96(11) . . ?
C41 N2 Si1 135.79(19) . . ?
C41 N2 Ge1 129.17(19) . . ?
Si1 N2 Ge1 93.99(11) . . ?
C61 N3 Si2 135.34(19) . . ?
C61 N3 Ge2 130.43(18) . . ?
Si2 N3 Ge2 94.21(11) . . ?
C81 N4 Si2 134.57(19) . . ?
C81 N4 Ge2 130.12(18) . . ?
Si2 N4 Ge2 94.21(11) . . ?
C2 C1 C3 109.3(3) . . ?
C2 C1 Si1 113.4(2) . . ?
C3 C1 Si1 113.0(2) . . ?
C5 C4 C6 109.8(3) . . ?
C5 C4 Si1 114.3(2) . . ?
C6 C4 Si1 113.6(2) . . ?
C8 C7 C9 109.9(3) . . ?
C8 C7 Si2 113.4(2) . . ?
C9 C7 Si2 114.6(2) . . ?
C12 C10 C11 110.2(3) . . ?
C12 C10 Si2 113.0(2) . . ?
C11 C10 Si2 113.2(2) . . ?
C22 C21 C26 119.9(3) . . ?
C22 C21 N1 120.7(3) . . ?
C26 C21 N1 119.4(3) . . ?
C21 C22 C23 118.2(3) . . ?
C21 C22 C27 122.9(3) . . ?
C23 C22 C27 118.9(3) . . ?
C24 C23 C22 121.9(3) . . ?
C23 C24 C25 120.1(3) . . ?
C24 C25 C26 121.1(3) . . ?
C25 C26 C21 118.8(3) . . ?
C25 C26 C30 118.2(3) . . ?
C21 C26 C30 122.9(3) . . ?
C22 C27 C29 110.6(3) . . ?
C22 C27 C28 113.5(3) . . ?
C29 C27 C28 109.3(3) . . ?
C26 C30 C31 113.8(3) . . ?
C26 C30 C32 109.6(3) . . ?
C31 C30 C32 109.6(3) . . ?
C42 C41 C46 119.9(3) . . ?
C42 C41 N2 120.9(3) . . ?
C46 C41 N2 119.2(3) . . ?
C43 C42 C41 118.8(3) . . ?
C43 C42 C47 117.3(3) . . ?
C41 C42 C47 123.8(3) . . ?
C44 C43 C42 121.9(3) . . ?
C43 C44 C45 118.9(3) . . ?
C44 C45 C46 122.0(3) . . ?
C45 C46 C41 118.5(3) . . ?
C45 C46 C50 119.3(3) . . ?
C41 C46 C50 122.1(3) . . ?
C42 C47 C48 111.8(3) . . ?
C42 C47 C49 111.6(3) . . ?
C48 C47 C49 109.1(3) . . ?
C46 C50 C51 109.5(3) . . ?
C46 C50 C52 112.6(3) . . ?
C51 C50 C52 110.3(3) . . ?
C66 C61 C62 119.8(3) . . ?
C66 C61 N3 120.9(3) . . ?
C62 C61 N3 119.3(3) . . ?
C63 C62 C61 118.8(3) . . ?
C63 C62 C67 118.6(3) . . ?
C61 C62 C67 122.5(3) . . ?
C64 C63 C62 121.7(3) . . ?
C63 C64 C65 119.5(3) . . ?
C64 C65 C66 121.8(3) . . ?
C65 C66 C61 118.4(3) . . ?
C65 C66 C70 118.7(3) . . ?
C61 C66 C70 122.9(3) . . ?
C62 C67 C69 109.9(3) . . ?
C62 C67 C68 113.4(3) . . ?
C69 C67 C68 109.7(3) . . ?
C66 C70 C71 110.7(3) . . ?
C66 C70 C72 113.1(3) . . ?
C71 C70 C72 109.2(3) . . ?
C86 C81 C82 120.3(3) . . ?
C86 C81 N4 121.0(3) . . ?
C82 C81 N4 118.7(3) . . ?
C83 C82 C81 118.6(3) . . ?
C83 C82 C87 119.3(3) . . ?
C81 C82 C87 122.0(3) . . ?
C84 C83 C82 121.3(3) . . ?
C83 C84 C85 120.2(3) . . ?
C84 C85 C86 121.6(3) . . ?
C85 C86 C81 118.0(3) . . ?
C85 C86 C90 118.2(3) . . ?
C81 C86 C90 123.8(3) . . ?
C82 C87 C89 110.2(3) . . ?
C82 C87 C88 113.5(3) . . ?
C89 C87 C88 109.3(3) . . ?
C86 C90 C91 111.5(3) . . ?
C86 C90 C92 112.4(3) . . ?
C91 C90 C92 109.4(3) . . ?
C1S O1S C3S 122.4(9) . . ?
O1S C1S C2S 118.8(10) . . ?
C4S C3S O1S 115.2(9) . . ?
C5S O2S C7S 112.2(10) . . ?
O2S C5S C6S 115.7(12) . . ?
O2S C7S C8S 128.2(13) . . ?
C9S O3S C11S 117.7(14) . . ?
O3S C9S C10S 117.4(14) . . ?
O3S C11S C12S 128.5(16) . . ?
C13S O4S C15S 111.1(12) . . ?
O4S C13S C14S 123.6(15) . . ?
O4S C15S C16S 116.8(13) . . ?

loop_
_geom_bond_atom_site_label_1
_geom_bond_atom_site_label_2
_geom_bond_distance
_geom_bond_site_symmetry_2
_geom_bond_publ_flag
Ge1 O1 1.8045(18) . ?
Ge1 O2 1.8063(19) . ?
Ge1 N1 1.828(2) . ?
Ge1 N2 1.833(2) . ?
Ge2 O2 1.8035(18) . ?
Ge2 O1 1.8044(19) . ?
Ge2 N4 1.828(2) . ?
Ge2 N3 1.830(2) . ?
Si1 N2 1.763(2) . ?
Si1 N1 1.768(2) . ?
Si1 C4 1.877(3) . ?
Si1 C1 1.879(3) . ?
Si2 N3 1.761(2) . ?
Si2 N4 1.762(2) . ?
Si2 C10 1.878(3) . ?
Si2 C7 1.878(3) . ?
N1 C21 1.427(4) . ?
N2 C41 1.435(4) . ?
N3 C61 1.437(3) . ?
N4 C81 1.432(3) . ?
C1 C2 1.537(5) . ?
C1 C3 1.541(5) . ?
C4 C5 1.538(5) . ?
C4 C6 1.542(5) . ?
C7 C8 1.540(4) . ?
C7 C9 1.544(4) . ?
C10 C12 1.534(5) . ?
C10 C11 1.542(5) . ?
C21 C22 1.408(4) . ?
C21 C26 1.419(4) . ?
C22 C23 1.411(5) . ?
C22 C27 1.520(5) . ?
C23 C24 1.351(5) . ?
C24 C25 1.385(5) . ?
C25 C26 1.392(4) . ?
C26 C30 1.514(5) . ?
C27 C29 1.523(5) . ?
C27 C28 1.539(5) . ?
C30 C31 1.516(5) . ?
C30 C32 1.524(5) . ?
C41 C42 1.406(4) . ?
C41 C46 1.416(4) . ?
C42 C43 1.395(4) . ?
C42 C47 1.529(5) . ?
C43 C44 1.374(5) . ?
C44 C45 1.384(6) . ?
C45 C46 1.391(4) . ?
C46 C50 1.522(4) . ?
C47 C48 1.532(5) . ?
C47 C49 1.534(5) . ?
C50 C51 1.535(5) . ?
C50 C52 1.549(5) . ?
C61 C66 1.414(4) . ?
C61 C62 1.415(4) . ?
C62 C63 1.392(4) . ?
C62 C67 1.514(5) . ?
C63 C64 1.368(5) . ?
C64 C65 1.382(5) . ?
C65 C66 1.391(4) . ?
C66 C70 1.521(5) . ?
C67 C69 1.521(5) . ?
C67 C68 1.540(5) . ?
C70 C71 1.534(5) . ?
C70 C72 1.538(5) . ?
C81 C86 1.415(4) . ?
C81 C82 1.417(4) . ?
C82 C83 1.401(4) . ?
C82 C87 1.508(4) . ?
C83 C84 1.369(5) . ?
C84 C85 1.376(5) . ?
C85 C86 1.404(4) . ?
C86 C90 1.515(5) . ?
C87 C89 1.529(5) . ?
C87 C88 1.534(4) . ?
C90 C91 1.527(5) . ?
C90 C92 1.528(5) . ?
O1S C1S 1.397(9) . ?
O1S C3S 1.507(8) . ?
C1S C2S 1.591(9) . ?
C3S C4S 1.426(9) . ?
O2S C5S 1.419(9) . ?
O2S C7S 1.426(9) . ?
C5S C6S 1.449(9) . ?
C7S C8S 1.512(9) . ?
O3S C9S 1.412(10) . ?
O3S C11S 1.414(9) . ?
C9S C10S 1.543(10) . ?
C11S C12S 1.493(10) . ?
O4S C13S 1.408(9) . ?
O4S C15S 1.447(9) . ?
C13S C14S 1.510(10) . ?
C15S C16S 1.506(10) . ?

loop_
_geom_torsion_atom_site_label_1
_geom_torsion_atom_site_label_2
_geom_torsion_atom_site_label_3
_geom_torsion_atom_site_label_4
_geom_torsion
_geom_torsion_site_symmetry_1
_geom_torsion_site_symmetry_2
_geom_torsion_site_symmetry_3
_geom_torsion_site_symmetry_4
_geom_torsion_publ_flag
O2 Ge2 O1 Ge1 1.60(7) . . . . ?
N4 Ge2 O1 Ge1 -133.75(10) . . . . ?
N3 Ge2 O1 Ge1 122.10(12) . . . . ?
O2 Ge1 O1 Ge2 -1.60(7) . . . . ?
N1 Ge1 O1 Ge2 -137.66(10) . . . . ?
N2 Ge1 O1 Ge2 117.36(12) . . . . ?
O1 Ge2 O2 Ge1 -1.60(7) . . . . ?
N4 Ge2 O2 Ge1 116.65(12) . . . . ?
N3 Ge2 O2 Ge1 -138.92(10) . . . . ?
O1 Ge1 O2 Ge2 1.60(7) . . . . ?
N1 Ge1 O2 Ge2 122.13(12) . . . . ?
N2 Ge1 O2 Ge2 -133.26(10) . . . . ?
N2 Si1 N1 C21 176.7(3) . . . . ?
C4 Si1 N1 C21 -70.4(3) . . . . ?
C1 Si1 N1 C21 59.8(3) . . . . ?
N2 Si1 N1 Ge1 0.60(11) . . . . ?
C4 Si1 N1 Ge1 113.51(14) . . . . ?
C1 Si1 N1 Ge1 -116.37(13) . . . . ?
O1 Ge1 N1 C21 49.2(3) . . . . ?
O2 Ge1 N1 C21 -60.0(3) . . . . ?
N2 Ge1 N1 C21 -176.9(3) . . . . ?
O1 Ge1 N1 Si1 -134.45(10) . . . . ?
O2 Ge1 N1 Si1 116.37(12) . . . . ?
N2 Ge1 N1 Si1 -0.58(11) . . . . ?
N1 Si1 N2 C41 -169.0(3) . . . . ?
C4 Si1 N2 C41 74.9(3) . . . . ?
C1 Si1 N2 C41 -54.7(3) . . . . ?
N1 Si1 N2 Ge1 -0.60(11) . . . . ?
C4 Si1 N2 Ge1 -116.67(13) . . . . ?
C1 Si1 N2 Ge1 113.73(14) . . . . ?
O1 Ge1 N2 C41 -71.9(3) . . . . ?
O2 Ge1 N2 C41 35.7(3) . . . . ?
N1 Ge1 N2 C41 170.2(3) . . . . ?
O1 Ge1 N2 Si1 118.46(12) . . . . ?
O2 Ge1 N2 Si1 -133.91(10) . . . . ?
N1 Ge1 N2 Si1 0.58(11) . . . . ?
N4 Si2 N3 C61 179.1(3) . . . . ?
C10 Si2 N3 C61 62.4(3) . . . . ?
C7 Si2 N3 C61 -67.5(3) . . . . ?
N4 Si2 N3 Ge2 0.50(11) . . . . ?
C10 Si2 N3 Ge2 -116.26(13) . . . . ?
C7 Si2 N3 Ge2 113.81(13) . . . . ?
O2 Ge2 N3 C61 46.5(3) . . . . ?
O1 Ge2 N3 C61 -63.2(3) . . . . ?
N4 Ge2 N3 C61 -179.2(3) . . . . ?
O2 Ge2 N3 Si2 -134.75(10) . . . . ?
O1 Ge2 N3 Si2 115.52(12) . . . . ?
N4 Ge2 N3 Si2 -0.48(11) . . . . ?
N3 Si2 N4 C81 -168.9(3) . . . . ?
C10 Si2 N4 C81 -54.5(3) . . . . ?
C7 Si2 N4 C81 75.1(3) . . . . ?
N3 Si2 N4 Ge2 -0.50(11) . . . . ?
C10 Si2 N4 Ge2 113.91(14) . . . . ?
C7 Si2 N4 Ge2 -116.51(13) . . . . ?
O2 Ge2 N4 C81 -73.2(3) . . . . ?
O1 Ge2 N4 C81 34.2(3) . . . . ?
N3 Ge2 N4 C81 169.7(3) . . . . ?
O2 Ge2 N4 Si2 117.60(12) . . . . ?
O1 Ge2 N4 Si2 -135.00(10) . . . . ?
N3 Ge2 N4 Si2 0.48(11) . . . . ?
N2 Si1 C1 C2 -161.8(2) . . . . ?
N1 Si1 C1 C2 -62.8(3) . . . . ?
C4 Si1 C1 C2 68.8(3) . . . . ?
N2 Si1 C1 C3 73.2(3) . . . . ?
N1 Si1 C1 C3 172.3(2) . . . . ?
C4 Si1 C1 C3 -56.2(3) . . . . ?
N2 Si1 C4 C5 171.0(2) . . . . ?
N1 Si1 C4 C5 72.9(3) . . . . ?
C1 Si1 C4 C5 -57.6(3) . . . . ?
N2 Si1 C4 C6 -61.9(3) . . . . ?
N1 Si1 C4 C6 -160.0(2) . . . . ?
C1 Si1 C4 C6 69.5(3) . . . . ?
N3 Si2 C7 C8 72.6(3) . . . . ?
N4 Si2 C7 C8 170.7(2) . . . . ?
C10 Si2 C7 C8 -57.9(3) . . . . ?
N3 Si2 C7 C9 -160.1(2) . . . . ?
N4 Si2 C7 C9 -61.9(3) . . . . ?
C10 Si2 C7 C9 69.5(3) . . . . ?
N3 Si2 C10 C12 173.3(2) . . . . ?
N4 Si2 C10 C12 74.4(3) . . . . ?
C7 Si2 C10 C12 -55.3(3) . . . . ?
N3 Si2 C10 C11 -60.6(3) . . . . ?
N4 Si2 C10 C11 -159.5(2) . . . . ?
C7 Si2 C10 C11 70.8(3) . . . . ?
Si1 N1 C21 C22 85.9(4) . . . . ?
Ge1 N1 C21 C22 -99.2(3) . . . . ?
Si1 N1 C21 C26 -95.1(3) . . . . ?
Ge1 N1 C21 C26 79.7(3) . . . . ?
C26 C21 C22 C23 1.8(5) . . . . ?
N1 C21 C22 C23 -179.2(3) . . . . ?
C26 C21 C22 C27 -176.0(3) . . . . ?
N1 C21 C22 C27 2.9(5) . . . . ?
C21 C22 C23 C24 -0.5(5) . . . . ?
C27 C22 C23 C24 177.4(3) . . . . ?
C22 C23 C24 C25 -0.8(6) . . . . ?
C23 C24 C25 C26 0.7(6) . . . . ?
C24 C25 C26 C21 0.7(5) . . . . ?
C24 C25 C26 C30 -176.2(3) . . . . ?
C22 C21 C26 C25 -1.9(4) . . . . ?
N1 C21 C26 C25 179.1(3) . . . . ?
C22 C21 C26 C30 174.8(3) . . . . ?
N1 C21 C26 C30 -4.2(4) . . . . ?
C21 C22 C27 C29 96.1(4) . . . . ?
C23 C22 C27 C29 -81.7(4) . . . . ?
C21 C22 C27 C28 -140.6(3) . . . . ?
C23 C22 C27 C28 41.6(4) . . . . ?
C25 C26 C30 C31 -53.1(4) . . . . ?
C21 C26 C30 C31 130.1(4) . . . . ?
C25 C26 C30 C32 70.0(4) . . . . ?
C21 C26 C30 C32 -106.7(4) . . . . ?
Si1 N2 C41 C42 83.3(4) . . . . ?
Ge1 N2 C41 C42 -81.8(3) . . . . ?
Si1 N2 C41 C46 -96.8(3) . . . . ?
Ge1 N2 C41 C46 98.1(3) . . . . ?
C46 C41 C42 C43 0.6(5) . . . . ?
N2 C41 C42 C43 -179.5(3) . . . . ?
C46 C41 C42 C47 -177.6(3) . . . . ?
N2 C41 C42 C47 2.3(5) . . . . ?
C41 C42 C43 C44 -0.4(5) . . . . ?
C47 C42 C43 C44 177.9(4) . . . . ?
C42 C43 C44 C45 0.1(6) . . . . ?
C43 C44 C45 C46 -0.1(6) . . . . ?
C44 C45 C46 C41 0.3(5) . . . . ?
C44 C45 C46 C50 -176.1(3) . . . . ?
C42 C41 C46 C45 -0.5(4) . . . . ?
N2 C41 C46 C45 179.6(3) . . . . ?
C42 C41 C46 C50 175.7(3) . . . . ?
N2 C41 C46 C50 -4.1(4) . . . . ?
C43 C42 C47 C48 -67.9(4) . . . . ?
C41 C42 C47 C48 110.3(4) . . . . ?
C43 C42 C47 C49 54.6(4) . . . . ?
C41 C42 C47 C49 -127.2(3) . . . . ?
C45 C46 C50 C51 81.7(4) . . . . ?
C41 C46 C50 C51 -94.5(4) . . . . ?
C45 C46 C50 C52 -41.4(4) . . . . ?
C41 C46 C50 C52 142.3(3) . . . . ?
Si2 N3 C61 C66 85.2(4) . . . . ?
Ge2 N3 C61 C66 -96.6(3) . . . . ?
Si2 N3 C61 C62 -95.1(3) . . . . ?
Ge2 N3 C61 C62 83.1(3) . . . . ?
C66 C61 C62 C63 -0.3(5) . . . . ?
N3 C61 C62 C63 180.0(3) . . . . ?
C66 C61 C62 C67 175.7(3) . . . . ?
N3 C61 C62 C67 -4.0(4) . . . . ?
C61 C62 C63 C64 -0.2(5) . . . . ?
C67 C62 C63 C64 -176.3(4) . . . . ?
C62 C63 C64 C65 0.8(6) . . . . ?
C63 C64 C65 C66 -0.9(6) . . . . ?
C64 C65 C66 C61 0.4(5) . . . . ?
C64 C65 C66 C70 177.6(4) . . . . ?
C62 C61 C66 C65 0.2(5) . . . . ?
N3 C61 C66 C65 179.9(3) . . . . ?
C62 C61 C66 C70 -176.9(3) . . . . ?
N3 C61 C66 C70 2.8(4) . . . . ?
C63 C62 C67 C69 76.5(4) . . . . ?
C61 C62 C67 C69 -99.5(4) . . . . ?
C63 C62 C67 C68 -46.7(4) . . . . ?
C61 C62 C67 C68 137.3(3) . . . . ?
C65 C66 C70 C71 -78.4(4) . . . . ?
C61 C66 C70 C71 98.7(4) . . . . ?
C65 C66 C70 C72 44.6(4) . . . . ?
C61 C66 C70 C72 -138.4(3) . . . . ?
Si2 N4 C81 C86 84.1(4) . . . . ?
Ge2 N4 C81 C86 -80.7(3) . . . . ?
Si2 N4 C81 C82 -96.5(3) . . . . ?
Ge2 N4 C81 C82 98.7(3) . . . . ?
C86 C81 C82 C83 -2.1(4) . . . . ?
N4 C81 C82 C83 178.5(3) . . . . ?
C86 C81 C82 C87 174.2(3) . . . . ?
N4 C81 C82 C87 -5.2(4) . . . . ?
C81 C82 C83 C84 1.0(5) . . . . ?
C87 C82 C83 C84 -175.4(3) . . . . ?
C82 C83 C84 C85 0.4(6) . . . . ?
C83 C84 C85 C86 -0.8(6) . . . . ?
C84 C85 C86 C81 -0.3(5) . . . . ?
C84 C85 C86 C90 178.1(4) . . . . ?
C82 C81 C86 C85 1.8(5) . . . . ?
N4 C81 C86 C85 -178.9(3) . . . . ?
C82 C81 C86 C90 -176.6(3) . . . . ?
N4 C81 C86 C90 2.8(5) . . . . ?
C83 C82 C87 C89 86.3(4) . . . . ?
C81 C82 C87 C89 -90.0(3) . . . . ?
C83 C82 C87 C88 -36.6(4) . . . . ?
C81 C82 C87 C88 147.1(3) . . . . ?
C85 C86 C90 C91 -67.4(4) . . . . ?
C81 C86 C90 C91 110.9(4) . . . . ?
C85 C86 C90 C92 55.8(4) . . . . ?
C81 C86 C90 C92 -125.9(3) . . . . ?
C3S O1S C1S C2S 170.8(10) . . . . ?
C1S O1S C3S C4S -69.8(17) . . . . ?
C7S O2S C5S C6S 170.5(16) . . . . ?
C5S O2S C7S C8S 146.8(18) . . . . ?
C11S O3S C9S C10S -166(2) . . . . ?
C9S O3S C11S C12S 97(3) . . . . ?
C15S O4S C13S C14S -159(2) . . . . ?
C13S O4S C15S C16S -157(2) . . . . ?
